data_9017559
loop_
_publ_author_name
'Lussier, A. J.'
'Hawthorne, F. C.'

_publ_section_title
;
 Short-range constraints on chemical and structural variations in bavenite
 Sample: 14BAV
;
_journal_name_full 'Mineralogical Magazine'
_journal_page_first 213
_journal_page_last 239
_journal_volume 75
_journal_year 2011
_chemical_compound_source 'Sandvik Property, Zealand Twp., Kenora District, Ontario'
_chemical_formula_sum 'Al0.923 Be3.08 Ca3.977 H2 Na0.026 O28 Si8.997'
_chemical_name_mineral Bavenite
_space_group_IT_number 63
_space_group_name_Hall '-C 2c 2'
_space_group_name_H-M_alt 'C m c m'
_symmetry_space_group_name_H-M 'C m c m'
_cell_angle_alpha 90
_cell_angle_beta 90
_cell_angle_gamma 90
_cell_length_a 23.2066
_cell_length_b 4.9681
_cell_formula_units_Z 4
_cell_length_c 19.4085
_cell_volume 2237.659
_database_code_amcsd 0019880
_exptl_crystal_density_diffrn 2.717
_cod_data_source_file inputs/fixed/downloads/18/18385.cif
_cod_data_source_block 18385
_cod_original_formula_sum 'Na.026 Ca3.977 Si8.997 Be3.08 Al.923 O28 H2'
_cod_database_code 9017559

loop_
_space_group_symop_operation_xyz
x,y,z
1/2+x,1/2+y,z
x,-y,1/2+z
1/2+x,1/2-y,1/2+z
-x,y,1/2-z
1/2-x,1/2+y,1/2-z
-x,y,z
1/2-x,1/2+y,z
x,-y,-z
1/2+x,1/2-y,-z
x,y,1/2-z
1/2+x,1/2+y,1/2-z
-x,-y,1/2+z
1/2-x,1/2-y,1/2+z
-x,-y,-z
1/2-x,1/2-y,-z

loop_
_atom_site_aniso_label
_atom_site_aniso_U_11
_atom_site_aniso_U_22
_atom_site_aniso_U_33
_atom_site_aniso_U_12
_atom_site_aniso_U_13
_atom_site_aniso_U_23
Na 0.01280 0.01470 0.01160 -0.00140 -0.00087 0.00141
Ca 0.01280 0.01470 0.01160 -0.00140 -0.00087 0.00141
SiT1 0.00600 0.00880 0.00900 0.00000 0.00000 0.00000
BeT2 0.00790 0.00900 0.01020 0.00010 0.00000 0.00000
SiT3 0.00830 0.00950 0.00870 0.00000 0.00000 -0.00020
BeT3 0.00830 0.00950 0.00870 0.00000 0.00000 -0.00020
SiT4 0.00750 0.00690 0.00530 0.00000 0.00000 0.00010
AlT4 0.00750 0.00690 0.00530 0.00000 0.00000 0.00010
SiT5 0.00910 0.01030 0.00910 0.00000 0.00000 -0.00070
SiT6 0.00760 0.00850 0.00850 0.00040 0.00090 0.00040
O1 0.01130 0.00880 0.00910 0.00000 0.00000 -0.00050
O2 0.00810 0.00790 0.01780 0.00000 0.00000 0.00080
O3 0.01430 0.01670 0.01260 0.00470 0.00430 0.00060
O4 0.01500 0.01490 0.01390 0.00350 0.00020 -0.00260
O5 0.01370 0.01810 0.00850 0.00210 -0.00040 0.00050
O6 0.01140 0.00800 0.01450 0.00300 0.00230 0.00160
O7 0.00900 0.01240 0.01350 0.00220 0.00390 0.00280
O8 0.00800 0.00760 0.01640 0.00070 0.00000 0.00000
O9 0.00620 0.00880 0.01160 -0.00030 0.00000 0.00000

loop_
_atom_site_label
_atom_site_fract_x
_atom_site_fract_y
_atom_site_fract_z
_atom_site_occupancy
_atom_site_U_iso_or_equiv
Na 0.08246 0.25474 0.15347 0.00650 0.01302
Ca 0.08246 0.25474 0.15347 0.99425 0.01302
SiT1 0.00000 0.77420 0.25000 1.00000 0.00790
BeT2 0.12439 0.82230 0.25000 1.00000 0.00920
SiT3 0.00000 0.72200 0.10354 0.46000 0.00870
BeT3 0.00000 0.72200 0.10354 0.54000 0.00870
SiT4 0.09334 0.50000 0.00000 0.53850 0.00660
AlT4 0.09334 0.50000 0.00000 0.46150 0.00660
SiT5 0.16995 0.00000 0.00000 1.00000 0.00950
SiT6 0.21395 0.86276 0.14434 1.00000 0.00823
O1 0.00000 0.57480 0.18191 1.00000 0.00970
O2 0.00000 0.03630 0.10896 1.00000 0.01120
O3 0.05747 0.59530 0.06855 1.00000 0.01450
O4 0.13050 0.24120 0.03336 1.00000 0.01460
O5 0.20823 0.87380 0.06105 1.00000 0.01340
O6 0.23308 0.56030 0.16616 1.00000 0.01120
O7 0.15415 0.93970 0.18013 1.00000 0.01160
O8 0.12117 0.49470 0.25000 1.00000 0.01060
O9 0.05786 0.95740 0.25000 1.00000 0.00880
H8 0.16220 0.44800 0.25000 1.00000 0.01500

loop_
_cod_related_entry_id
_cod_related_entry_database
_cod_related_entry_code
1 AMCSD 0019880
